data_2015678
loop_
_publ_author_name
'Jun Luo'
'Xin-Rong Zhang'
'Li-Li Cui'
'Wei-Quan Dai'
'Bao-Shu Liu'

_publ_section_title
;Diaquabis[5-(pyrazin-2-yl-\k<i>N</i>^1^)-1<i>H</i>-tetrazolato-\k<i>N</i>^1^]manganese(II)
 and
 diaquabis[5-(pyrazin-2-yl-\k<i>N</i>^1^)-1<i>H</i>-tetrazolato-\k<i>N</i>^1^]zinc(II)
;
_journal_coeditor_code DN3026
_journal_issue 12
_journal_name_full 'Acta Crystallographica Section C'
_journal_page_first m614
_journal_page_last m616
_journal_paper_doi 10.1107/S010827010604457X
_journal_volume 62
_journal_year 2006
_chemical_formula_iupac '[Mn (C5 H3 N6)2 (H2 O1)2]'
_chemical_formula_moiety 'C10 H10 Mn N12 O2'
_chemical_formula_sum 'C10 H10 Mn N12 O2'
_chemical_formula_weight 385.24
_chemical_name_systematic
;
Diaquabis[5-(pyrazin-2-yl-\kN^1^)-1H-tetrazolato-\kN^1^]manganese(II)
;
_space_group_IT_number 14
_symmetry_cell_setting monoclinic
_symmetry_space_group_name_Hall '-P 2yn'
_symmetry_space_group_name_H-M 'P 1 21/n 1'
_atom_sites_solution_hydrogens geom
_atom_sites_solution_primary direct
_atom_sites_solution_secondary difmap
_cell_angle_alpha 90.00
_cell_angle_beta 104.817(4)
_cell_angle_gamma 90.00
_cell_formula_units_Z 2
_cell_length_a 5.9642(19)
_cell_length_b 11.715(4)
_cell_length_c 10.853(4)
_cell_measurement_reflns_used 722
_cell_measurement_temperature 293(2)
_cell_measurement_theta_max 27.128
_cell_measurement_theta_min 2.606
_cell_volume 733.1(4)
_computing_cell_refinement 'SAINT (Bruker, 2000)'
_computing_data_collection 'SMART (Bruker, 2000)'
_computing_data_reduction SAINT
_computing_molecular_graphics 'SHELXTL (Bruker, 2000)'
_computing_publication_material SHELXTL
_computing_structure_refinement 'SHELXL97 (Sheldrick, 1997)'
_computing_structure_solution 'SHELXS97 (Sheldrick, 1997)'
_diffrn_ambient_temperature 293(2)
_diffrn_measured_fraction_theta_full 0.999
_diffrn_measured_fraction_theta_max 0.999
_diffrn_measurement_device_type 'Bruker SMART CCD area-detector'
_diffrn_measurement_method '\f and \w'
_diffrn_radiation_monochromator graphite
_diffrn_radiation_source 'fine-focus sealed tube'
_diffrn_radiation_type MoK\a
_diffrn_radiation_wavelength 0.71073
_diffrn_reflns_av_R_equivalents 0.0421
_diffrn_reflns_av_sigmaI/netI 0.0389
_diffrn_reflns_limit_h_max 6
_diffrn_reflns_limit_h_min -7
_diffrn_reflns_limit_k_max 14
_diffrn_reflns_limit_k_min -8
_diffrn_reflns_limit_l_max 13
_diffrn_reflns_limit_l_min -12
_diffrn_reflns_number 3288
_diffrn_reflns_theta_full 26.01
_diffrn_reflns_theta_max 26.01
_diffrn_reflns_theta_min 2.61
_diffrn_standards_decay_% 4.62
_exptl_absorpt_coefficient_mu 0.939
_exptl_absorpt_correction_T_max 0.7992
_exptl_absorpt_correction_T_min 0.7052
_exptl_absorpt_correction_type multi-scan
_exptl_absorpt_process_details '(SADABS; Bruker, 2000)'
_exptl_crystal_colour colourless
_exptl_crystal_density_diffrn 1.745
_exptl_crystal_density_method 'not measured'
_exptl_crystal_description block
_exptl_crystal_F_000 390
_exptl_crystal_size_max 0.40
_exptl_crystal_size_mid 0.30
_exptl_crystal_size_min 0.25
_refine_diff_density_max 0.622
_refine_diff_density_min -0.615
_refine_ls_extinction_method none
_refine_ls_goodness_of_fit_ref 0.997
_refine_ls_hydrogen_treatment mixed
_refine_ls_matrix_type full
_refine_ls_number_parameters 123
_refine_ls_number_reflns 1455
_refine_ls_number_restraints 3
_refine_ls_restrained_S_all 0.997
_refine_ls_R_factor_all 0.0494
_refine_ls_R_factor_gt 0.0448
_refine_ls_shift/su_max 0.000
_refine_ls_shift/su_mean 0.000
_refine_ls_structure_factor_coef Fsqd
_refine_ls_weighting_details 'calc w=1/[\s^2^(Fo^2^)+(0.089P)^2^] where P=(Fo^2^+2Fc^2^)/3'
_refine_ls_weighting_scheme calc
_refine_ls_wR_factor_gt 0.1172
_refine_ls_wR_factor_ref 0.1204
_reflns_number_gt 1235
_reflns_number_total 1455
_reflns_threshold_expression I>2\s(I)
_cod_data_source_file dn3026.cif
_cod_data_source_block I
_cod_depositor_comments
;
The following automatic conversions were performed:
'_geom_bond_publ_flag' value 'Y' changed to 'y' according to
'/home/saulius/struct/CIF-dictionaries/cif_core.dic' dictionary named
'cif_core.dic' version 2.4.1 from 2010-06-29 (3
times).

'_geom_bond_publ_flag' value 'N' changed to 'n' according to
'/home/saulius/struct/CIF-dictionaries/cif_core.dic' dictionary named
'cif_core.dic' version 2.4.1 from 2010-06-29 (20
times).

'_geom_angle_publ_flag' value 'Y' changed to 'y' according to
'/home/saulius/struct/CIF-dictionaries/cif_core.dic' dictionary named
'cif_core.dic' version 2.4.1 from 2010-06-29 (6
times).

'_geom_angle_publ_flag' value 'N' changed to 'n' according to
'/home/saulius/struct/CIF-dictionaries/cif_core.dic' dictionary named
'cif_core.dic' version 2.4.1 from 2010-06-29 (34 times).

Automatic conversion script
Id: cif_fix_enum 1527 2010-12-29 10:47:43Z saulius 

The following automatic conversions were performed:

'_geom_bond_publ_flag' value 'Y' changed to 'y' according to
/home/saulius/struct/CIF-dictionaries/cif_core.dic dictionary named
'cif_core.dic' version 2.4.1 from 2010-06-29 (3
times).

'_geom_bond_publ_flag' value 'N' changed to 'n' according to
/home/saulius/struct/CIF-dictionaries/cif_core.dic dictionary named
'cif_core.dic' version 2.4.1 from 2010-06-29 (20
times).

'_geom_angle_publ_flag' value 'Y' changed to 'y' according
to /home/saulius/struct/CIF-dictionaries/cif_core.dic dictionary
named 'cif_core.dic' version 2.4.1 from 2010-06-29 (6
times).

'_geom_angle_publ_flag' value 'N' changed to 'n' according
to /home/saulius/struct/CIF-dictionaries/cif_core.dic dictionary
named 'cif_core.dic' version 2.4.1 from 2010-06-29 (34 times).

Automatic conversion script
Id: cif_fix_values 1715 2011-07-08 13:25:40Z adriana 
;
_cod_original_sg_symbol_H-M 'P 21/n'
_cod_database_code 2015678
_cod_database_fobs_code 2015678

loop_
_symmetry_equiv_pos_as_xyz
'x, y, z'
'-x+1/2, y+1/2, -z+1/2'
'-x, -y, -z'
'x-1/2, -y-1/2, z-1/2'

loop_
_atom_site_type_symbol
_atom_site_label
_atom_site_fract_x
_atom_site_fract_y
_atom_site_fract_z
_atom_site_U_iso_or_equiv
_atom_site_adp_type
_atom_site_calc_flag
_atom_site_refinement_flags
_atom_site_occupancy
Mn Mn1 0.0000 0.0000 1.0000 0.0361(2) Uani d S 1
N N1 0.1366(3) 0.18434(15) 0.99557(15) 0.0352(4) Uani d . 1
N N2 0.2347(4) 0.41445(18) 0.9712(3) 0.0596(6) Uani d . 1
N N3 -0.4259(3) 0.25931(17) 0.78875(18) 0.0427(5) Uani d . 1
N N4 -0.5894(3) 0.17956(19) 0.7549(2) 0.0487(5) Uani d . 1
N N5 -0.5126(3) 0.08293(17) 0.8089(2) 0.0462(5) Uani d . 1
N N6 -0.2960(3) 0.09646(15) 0.88000(18) 0.0395(5) Uani d . 1
C C1 0.3427(4) 0.2294(2) 1.0515(2) 0.0418(5) Uani d . 1
H H1 0.4579 0.1824 1.0999 0.050 Uiso calc R 1
C C2 0.3900(4) 0.3431(2) 1.0400(3) 0.0521(6) Uani d . 1
H H2 0.5356 0.3710 1.0817 0.063 Uiso calc R 1
C C3 0.0290(4) 0.3704(2) 0.9159(3) 0.0501(6) Uani d . 1
H H3 -0.0854 0.4179 0.8679 0.060 Uiso calc R 1
C C4 -0.0218(3) 0.25603(17) 0.92695(19) 0.0348(5) Uani d . 1
C C5 -0.2472(3) 0.20629(19) 0.86497(19) 0.0353(5) Uani d . 1
O O1 0.1025(4) -0.04281(18) 0.83085(19) 0.0563(5) Uani d D 1
H H1A 0.219(4) -0.016(2) 0.811(3) 0.065(11) Uiso d D 1
H H1B 0.048(4) -0.0985(17) 0.784(2) 0.054(8) Uiso d D 1

loop_
_atom_site_aniso_label
_atom_site_aniso_U_11
_atom_site_aniso_U_22
_atom_site_aniso_U_33
_atom_site_aniso_U_12
_atom_site_aniso_U_13
_atom_site_aniso_U_23
Mn1 0.0436(3) 0.0235(3) 0.0400(3) 0.00143(16) 0.0082(2) 0.00348(17)
N1 0.0377(9) 0.0316(9) 0.0361(9) 0.0004(7) 0.0089(7) 0.0022(7)
N2 0.0541(13) 0.0357(11) 0.0817(16) -0.0108(9) 0.0041(11) 0.0006(11)
N3 0.0383(10) 0.0401(11) 0.0464(10) 0.0022(8) 0.0044(8) 0.0080(9)
N4 0.0385(10) 0.0501(12) 0.0520(11) -0.0031(9) 0.0012(8) 0.0041(10)
N5 0.0382(10) 0.0435(12) 0.0527(12) -0.0074(8) 0.0039(8) -0.0011(9)
N6 0.0378(9) 0.0313(10) 0.0464(10) -0.0032(7) 0.0055(8) 0.0004(8)
C1 0.0368(11) 0.0430(13) 0.0419(12) 0.0025(9) 0.0033(9) 0.0015(10)
C2 0.0430(12) 0.0495(14) 0.0590(15) -0.0092(11) 0.0043(11) -0.0062(12)
C3 0.0471(13) 0.0310(12) 0.0664(16) 0.0002(10) 0.0038(11) 0.0068(11)
C4 0.0379(11) 0.0281(11) 0.0376(11) 0.0010(8) 0.0080(9) 0.0009(8)
C5 0.0371(10) 0.0318(11) 0.0367(11) 0.0022(9) 0.0088(8) 0.0024(9)
O1 0.0677(12) 0.0510(11) 0.0573(11) -0.0235(10) 0.0290(9) -0.0199(10)

loop_
_atom_type_symbol
_atom_type_description
_atom_type_scat_dispersion_real
_atom_type_scat_dispersion_imag
_atom_type_scat_source
C C 0.0033 0.0016 'International Tables Vol C Tables 4.2.6.8 and 6.1.1.4'
H H 0.0000 0.0000 'International Tables Vol C Tables 4.2.6.8 and 6.1.1.4'
N N 0.0061 0.0033 'International Tables Vol C Tables 4.2.6.8 and 6.1.1.4'
O O 0.0106 0.0060 'International Tables Vol C Tables 4.2.6.8 and 6.1.1.4'
Mn Mn 0.3368 0.7283 'International Tables Vol C Tables 4.2.6.8 and 6.1.1.4'

loop_
_geom_angle_atom_site_label_1
_geom_angle_atom_site_label_2
_geom_angle_atom_site_label_3
_geom_angle_site_symmetry_1
_geom_angle_site_symmetry_3
_geom_angle
_geom_angle_publ_flag
N6 Mn1 N1 . . 75.15(7) y
N6 Mn1 N1 3_557 3_557 75.15(7) n
N6 Mn1 N1 . 3_557 104.85(7) y
N6 Mn1 N1 3_557 . 104.85(7) n
O1 Mn1 N1 . . 91.23(7) y
O1 Mn1 N1 3_557 3_557 91.23(7) n
O1 Mn1 N6 . . 88.56(8) y
O1 Mn1 N6 3_557 3_557 88.56(8) n
O1 Mn1 N1 . 3_557 88.77(7) y
O1 Mn1 N1 3_557 . 88.77(7) n
O1 Mn1 N6 . 3_557 91.44(8) y
O1 Mn1 N6 3_557 . 91.44(8) n
C1 N1 C4 . . 116.3(2) n
C1 N1 Mn1 . . 130.50(10) n
C4 N1 Mn1 . . 113.30(10) n
C3 N2 C2 . . 116.2(2) n
C5 N3 N4 . . 105.0(2) n
N5 N4 N3 . . 109.7(2) n
N4 N5 N6 . . 109.5(2) n
N5 N6 C5 . . 104.6(2) n
N5 N6 Mn1 . . 141.9(2) n
C5 N6 Mn1 . . 113.30(10) n
N1 C1 C2 . . 121.9(2) n
N1 C1 H1 . . 119.0 n
C2 C1 H1 . . 119.0 n
N2 C2 C1 . . 122.1(2) n
N2 C2 H2 . . 118.9 n
C1 C2 H2 . . 118.9 n
N2 C3 C4 . . 122.4(2) n
N2 C3 H3 . . 118.8 n
C4 C3 H3 . . 118.8 n
N1 C4 C3 . . 121.0(2) n
N1 C4 C5 . . 116.2(2) n
C3 C4 C5 . . 122.8(2) n
N3 C5 N6 . . 111.2(2) n
N3 C5 C4 . . 126.8(2) n
N6 C5 C4 . . 122.0(2) n
Mn1 O1 H1A . . 124(2) n
Mn1 O1 H1B . . 124(2) n
H1A O1 H1B . . 111(2) n

loop_
_geom_bond_atom_site_label_1
_geom_bond_atom_site_label_2
_geom_bond_site_symmetry_2
_geom_bond_distance
_geom_bond_publ_flag
Mn1 N1 . 2.313(2) y
Mn1 N1 3_557 2.313(2) n
Mn1 N6 . 2.217(2) y
Mn1 N6 3_557 2.217(2) n
Mn1 O1 . 2.138(2) y
Mn1 O1 3_557 2.138(2) n
N1 C1 . 1.332(3) n
N1 C4 . 1.339(3) n
N2 C3 . 1.325(3) n
N2 C2 . 1.327(3) n
N3 C5 . 1.325(3) n
N3 N4 . 1.332(3) n
N4 N5 . 1.303(3) n
N5 N6 . 1.334(2) n
N6 C5 . 1.338(3) n
C1 C2 . 1.375(3) n
C1 H1 . 0.9300 n
C2 H2 . 0.9300 n
C3 C4 . 1.386(3) n
C3 H3 . 0.9300 n
C4 C5 . 1.462(3) n
O1 H1A . 0.84(3) n
O1 H1B . 0.84(3) n

loop_
_geom_hbond_atom_site_label_D
_geom_hbond_atom_site_label_H
_geom_hbond_atom_site_label_A
_geom_hbond_site_symmetry_A
_geom_hbond_distance_DH
_geom_hbond_distance_HA
_geom_hbond_distance_DA
_geom_hbond_angle_DHA
O1 H1B N4 2_446 0.840(10) 2.66(2) 3.378(3) 145(2)
O1 H1B N3 2_446 0.840(10) 1.910(10) 2.733(3) 168(3)
O1 H1A N4 1_655 0.84(3) 2.70(2) 3.408(3) 144(3)
O1 H1A N5 1_655 0.84(3) 1.980(10) 2.788(3) 162(3)
